data_7118745
loop_
_publ_author_name
'Ryan, Jason D.'
'Gagnon, Kevin J.'
'Teat, Simon J.'
'McIntosh, Ruaraidh D.'

_publ_section_title
;
 Flexible macrocycles as versatile supports for catalytically active metal
 clusters.
;
_journal_issue 58
_journal_name_full 'Chemical communications (Cambridge, England)'
_journal_page_first 9071
_journal_page_last 9073
_journal_paper_doi 10.1039/c6cc00478d
_journal_volume 52
_journal_year 2016
_chemical_formula_moiety 'C120 H176 O18 Ti4, 4(C4 H8 O)'
_chemical_formula_sum 'C140 H216 O23 Ti4'
_chemical_formula_weight 2458.73
_chemical_name_systematic Ti4TBC[8](OC3H7)4(THF)2
_space_group_crystal_system triclinic
_space_group_IT_number 2
_space_group_name_Hall '-P 1'
_space_group_name_H-M_alt 'P -1'
_symmetry_space_group_name_Hall '-P 1'
_symmetry_space_group_name_H-M 'P -1'
_atom_sites_solution_hydrogens geom
_atom_sites_solution_primary direct
_atom_sites_solution_secondary difmap
_audit_creation_date 2015-11-04
_audit_creation_method
;
Olex2 1.2
(compiled 2015.09.30 svn.r3233 for OlexSys, GUI svn.r5103)
;
_audit_update_record
;
2016-01-15 deposited with the CCDC.
2016-02-12 downloaded from the CCDC.
;
_cell_angle_alpha 77.940(9)
_cell_angle_beta 70.572(8)
_cell_angle_gamma 63.959(8)
_cell_formula_units_Z 1
_cell_length_a 14.496(2)
_cell_length_b 16.122(2)
_cell_length_c 17.367(3)
_cell_measurement_temperature 100(2)
_cell_volume 3429.6(9)
_computing_molecular_graphics 'Olex2 (Dolomanov et al., 2009)'
_computing_publication_material 'Olex2 (Dolomanov et al., 2009)'
_computing_structure_refinement 'XL (Sheldrick, 2008)'
_computing_structure_solution 'ShelXS (Sheldrick, 2008)'
_diffrn_ambient_temperature 100(2)
_diffrn_detector_area_resol_mean 8
_diffrn_measured_fraction_theta_full 0.980
_diffrn_measured_fraction_theta_max 0.980
_diffrn_measurement_device_type 'Bruker SMART APEX CCD area detector'
_diffrn_measurement_method '\w and \f scans'
_diffrn_radiation_monochromator graphite
_diffrn_radiation_type MoK\a
_diffrn_radiation_wavelength 0.71073
_diffrn_reflns_av_R_equivalents 0.1239
_diffrn_reflns_av_unetI/netI 0.1844
_diffrn_reflns_limit_h_max 16
_diffrn_reflns_limit_h_min -16
_diffrn_reflns_limit_k_max 17
_diffrn_reflns_limit_k_min -17
_diffrn_reflns_limit_l_max 19
_diffrn_reflns_limit_l_min -19
_diffrn_reflns_number 37038
_diffrn_reflns_theta_full 23.28
_diffrn_reflns_theta_max 23.28
_diffrn_reflns_theta_min 1.25
_diffrn_source 'sealed tube'
_exptl_absorpt_coefficient_mu 0.290
_exptl_absorpt_correction_T_max 0.9455
_exptl_absorpt_correction_T_min 0.9274
_exptl_absorpt_correction_type multi-scan
_exptl_absorpt_process_details Brucker-SADABS
_exptl_crystal_colour 'clear reddish orange'
_exptl_crystal_colour_lustre clear
_exptl_crystal_colour_modifier reddish
_exptl_crystal_colour_primary orange
_exptl_crystal_density_diffrn 1.191
_exptl_crystal_density_method 'not measured'
_exptl_crystal_description block
_exptl_crystal_F_000 1328
_exptl_crystal_size_max 0.3
_exptl_crystal_size_mid 0.3
_exptl_crystal_size_min 0.2
_refine_diff_density_max 1.489
_refine_diff_density_min -1.218
_refine_diff_density_rms 0.091
_refine_ls_extinction_method none
_refine_ls_goodness_of_fit_ref 0.994
_refine_ls_hydrogen_treatment constr
_refine_ls_matrix_type full
_refine_ls_number_parameters 668
_refine_ls_number_reflns 9666
_refine_ls_number_restraints 0
_refine_ls_restrained_S_all 0.994
_refine_ls_R_factor_all 0.1810
_refine_ls_R_factor_gt 0.0921
_refine_ls_shift/su_max 0.001
_refine_ls_shift/su_mean 0.000
_refine_ls_structure_factor_coef Fsqd
_refine_ls_weighting_details 'calc w=1/[\s^2^(Fo^2^)+(0.1278P)^2^+0.0000P] where P=(Fo^2^+2Fc^2^)/3'
_refine_ls_weighting_scheme calc
_refine_ls_wR_factor_gt 0.2162
_refine_ls_wR_factor_ref 0.2501
_reflns_number_gt 4827
_reflns_number_total 9666
_reflns_threshold_expression >2sigma(I)
_cod_data_source_file c6cc00478d2.cif
_cod_data_source_block final
_cod_depositor_comments 'Adding full bibliography for 7118743--7118745.cif.'
_cod_original_cell_volume 3429.5(9)
_cod_database_code 7118745
_olex2_refinement_description
;
1. Fixed Uiso
 At 1.2 times of:
  All C(H) groups, All C(H,H) groups
 At 1.5 times of:
  All C(H,H,H) groups
2. Uiso/Uaniso restraints and constraints
Uanis(O100) = Uanis(C103) = Uanis(C102) = Uanis(C101) = Uanis(C100)
Uanis(C109) = Uanis(C108) = Uanis(C107) = Uanis(C106) = Uanis(O102)
Uanis(C16) = Uanis(C17) = Uanis(C12) = Uanis(C13) = Uanis(C14) = Uanis(C15)
3.a Secondary CH2 refined with riding coordinates:
 C11(H11A,H11B), C22(H22A,H22B), C33(H33A,H33B), C44(H44A,H44B), C45(H45A,
 H45B), C46(H46A,H46B), C48(H48A,H48B), C49(H49A,H49B), C51(H51A,H51B),
 C52(H52A,H52B), C54(H54A,H54B), C55(H55A,H55B), C56(H56A,H56B), C57(H57A,H57B),
  C58(H58A,H58B), C59(H59A,H59B), C100(H10D,H10E), C101(H10F,H10G), C102(H10H,
 H10I), C103(H10J,H10K), C106(H10L,H10M), C107(H10N,H10O), C108(H10P,H10Q),
 C109(H10R,H10S)
3.b Aromatic/amide H refined with riding coordinates:
 C3(H3), C5(H5), C13(H13), C15(H15), C24(H24), C26(H26), C35(H35), C37(H37)
3.c Idealised Me refined as rotating group:
 C8(H8A,H8B,H8C), C9(H9A,H9B,H9C), C10(H10A,H10B,H10C), C19(H19A,H19B,H19C),
 C20(H20A,H20B,H20C), C21(H21A,H21B,H21C), C30(H30A,H30B,H30C), C31(H31A,H31B,
 H31C), C32(H32A,H32B,H32C), C41(H41A,H41B,H41C), C42(H42A,H42B,H42C), C43(H43A,
 H43B,H43C), C47(H47A,H47B,H47C), C50(H50A,H50B,H50C), C53(H53A,H53B,H53C),
 C60(H60A,H60B,H60C)
;
_olex2_exptl_crystal_mounting_method 'Crystal was mounted on a loop using paratone oil. '
_olex2_submission_original_sample_id X8
_olex2_submission_special_instructions 'No special instructions were received'

loop_
_space_group_symop_id
_space_group_symop_operation_xyz
1 'x, y, z'
2 '-x, -y, -z'

loop_
_atom_site_label
_atom_site_type_symbol
_atom_site_fract_x
_atom_site_fract_y
_atom_site_fract_z
_atom_site_U_iso_or_equiv
_atom_site_adp_type
_atom_site_occupancy
_atom_site_calc_flag
_atom_site_refinement_flags_posn
Ti1 Ti 1.15592(10) 0.51117(8) 0.22554(7) 0.0203(4) Uani 1 d .
O1 O 1.1747(4) 0.3987(3) 0.2830(2) 0.0204(12) Uani 1 d .
C1 C 1.1796(5) 0.3118(5) 0.3095(4) 0.0196(17) Uani 1 d .
Ti2 Ti 0.97472(10) 0.71619(8) 0.28216(7) 0.0202(4) Uani 1 d .
O2 O 1.1373(4) 0.4924(3) 0.1316(3) 0.0227(12) Uani 1 d .
C2 C 1.1713(5) 0.2794(5) 0.3911(4) 0.0186(17) Uani 1 d .
O3 O 0.8949(4) 0.7151(3) 0.2223(3) 0.0242(12) Uani 1 d .
C3 C 1.1747(6) 0.1893(5) 0.4133(4) 0.0229(18) Uani 1 d .
H3 H 1.1693 0.1660 0.4689 0.027 Uiso 1 calc R
O4 O 0.8661(4) 0.7459(3) 0.3817(3) 0.0215(12) Uani 1 d .
C4 C 1.1856(6) 0.1326(4) 0.3577(4) 0.0212(18) Uani 1 d .
O5 O 1.2918(4) 0.4992(3) 0.2043(3) 0.0254(12) Uani 1 d .
C5 C 1.1981(5) 0.1669(5) 0.2754(4) 0.0198(17) Uani 1 d .
H5 H 1.2074 0.1290 0.2359 0.024 Uiso 1 calc R
O6 O 1.1140(4) 0.6478(3) 0.2017(3) 0.0214(12) Uani 1 d .
C6 C 1.1973(5) 0.2549(5) 0.2500(4) 0.0203(17) Uani 1 d .
O7 O 1.0273(4) 0.5721(3) 0.3129(3) 0.0235(12) Uani 1 d .
C7 C 1.1823(7) 0.0365(5) 0.3812(4) 0.033(2) Uani 1 d .
O8 O 1.0805(4) 0.7059(3) 0.3541(3) 0.0259(12) Uani 1 d .
C8 C 1.0888(7) 0.0359(6) 0.3574(5) 0.050(3) Uani 1 d .
H8A H 1.0209 0.0766 0.3917 0.075 Uiso 1 calc GR
H8B H 1.0922 -0.0273 0.3657 0.075 Uiso 1 calc GR
H8C H 1.0941 0.0581 0.2997 0.075 Uiso 1 calc GR
O9 O 0.9781(4) 0.8281(3) 0.2452(3) 0.0262(12) Uani 1 d .
C9 C 1.1649(7) 0.0085(5) 0.4735(4) 0.036(2) Uani 1 d .
H9A H 1.2302 -0.0060 0.4885 0.054 Uiso 1 calc GR
H9B H 1.1477 -0.0460 0.4866 0.054 Uiso 1 calc GR
H9C H 1.1059 0.0598 0.5043 0.054 Uiso 1 calc GR
C10 C 1.2877(7) -0.0380(5) 0.3354(5) 0.044(2) Uani 1 d .
H10A H 1.2937 -0.0284 0.2766 0.066 Uiso 1 calc GR
H10B H 1.2880 -0.0996 0.3558 0.066 Uiso 1 calc GR
H10C H 1.3482 -0.0334 0.3449 0.066 Uiso 1 calc GR
C11 C 1.2034(6) 0.2936(5) 0.1632(4) 0.0231(18) Uani 1 d .
H11A H 1.2353 0.2420 0.1274 0.028 Uiso 1 calc R
H11B H 1.2511 0.3271 0.1465 0.028 Uiso 1 calc R
C12 C 1.0942(6) 0.3597(5) 0.1506(4) 0.0243(7) Uani 1 d .
C13 C 1.0177(6) 0.3264(5) 0.1589(4) 0.0243(7) Uani 1 d .
H13 H 1.0350 0.2621 0.1728 0.029 Uiso 1 calc R
C14 C 0.9181(6) 0.3816(5) 0.1481(4) 0.0243(7) Uani 1 d .
C15 C 0.8975(6) 0.4740(5) 0.1238(4) 0.0243(7) Uani 1 d .
H15 H 0.8307 0.5129 0.1132 0.029 Uiso 1 calc R
C16 C 0.9702(6) 0.5123(5) 0.1143(4) 0.0243(7) Uani 1 d .
C17 C 1.0669(6) 0.4553(5) 0.1322(4) 0.0243(7) Uani 1 d .
C18 C 0.8314(7) 0.3445(6) 0.1608(5) 0.038(2) Uani 1 d .
C19 C 0.7236(8) 0.4091(7) 0.2193(6) 0.073(3) Uani 1 d .
H19A H 0.6668 0.3888 0.2251 0.109 Uiso 1 calc GR
H19B H 0.7035 0.4733 0.1958 0.109 Uiso 1 calc GR
H19C H 0.7337 0.4051 0.2732 0.109 Uiso 1 calc GR
C20 C 0.8558(8) 0.2521(7) 0.2021(7) 0.084(4) Uani 1 d .
H20A H 0.7927 0.2377 0.2178 0.126 Uiso 1 calc GR
H20B H 0.8763 0.2496 0.2511 0.126 Uiso 1 calc GR
H20C H 0.9148 0.2069 0.1650 0.126 Uiso 1 calc GR
C21 C 0.8041(9) 0.3589(7) 0.0818(6) 0.069(3) Uani 1 d .
H21A H 0.8618 0.3134 0.0443 0.104 Uiso 1 calc GR
H21B H 0.7952 0.4215 0.0571 0.104 Uiso 1 calc GR
H21C H 0.7375 0.3512 0.0922 0.104 Uiso 1 calc GR
C22 C 0.9413(5) 0.6138(5) 0.0877(4) 0.0226(18) Uani 1 d .
H22A H 0.9931 0.6321 0.0974 0.027 Uiso 1 calc R
H22B H 0.9500 0.6220 0.0280 0.027 Uiso 1 calc R
C23 C 0.8310(6) 0.6789(5) 0.1287(4) 0.0203(17) Uani 1 d .
C24 C 0.7433(6) 0.6948(5) 0.1028(4) 0.0238(18) Uani 1 d .
H24 H 0.7548 0.6652 0.0565 0.029 Uiso 1 calc R
C25 C 0.6395(6) 0.7519(5) 0.1413(4) 0.0269(19) Uani 1 d .
C26 C 0.6254(6) 0.7964(5) 0.2080(4) 0.0229(18) Uani 1 d .
H26 H 0.5551 0.8355 0.2356 0.027 Uiso 1 calc R
C27 C 0.7093(6) 0.7859(5) 0.2352(4) 0.0238(18) Uani 1 d .
C28 C 0.8116(6) 0.7267(5) 0.1959(4) 0.0202(17) Uani 1 d .
C29 C 0.5420(7) 0.7665(6) 0.1152(5) 0.037(2) Uani 1 d .
C30 C 0.5733(7) 0.7082(6) 0.0435(5) 0.048(2) Uani 1 d .
H30A H 0.6223 0.7264 -0.0039 0.072 Uiso 1 calc GR
H30B H 0.5091 0.7186 0.0290 0.072 Uiso 1 calc GR
H30C H 0.6086 0.6424 0.0598 0.072 Uiso 1 calc GR
C31 C 0.4633(7) 0.7383(7) 0.1880(5) 0.057(3) Uani 1 d .
H31A H 0.3975 0.7538 0.1734 0.085 Uiso 1 calc GR
H31B H 0.4465 0.7715 0.2354 0.085 Uiso 1 calc GR
H31C H 0.4956 0.6715 0.2017 0.085 Uiso 1 calc GR
C32 C 0.4864(8) 0.8694(6) 0.0896(6) 0.061(3) Uani 1 d .
H32A H 0.5358 0.8882 0.0431 0.092 Uiso 1 calc GR
H32B H 0.4645 0.9064 0.1356 0.092 Uiso 1 calc GR
H32C H 0.4233 0.8792 0.0736 0.092 Uiso 1 calc GR
C33 C 0.6911(6) 0.8371(4) 0.3065(4) 0.0203(17) Uani 1 d .
H33A H 0.6231 0.8926 0.3119 0.024 Uiso 1 calc R
H33B H 0.7492 0.8585 0.2944 0.024 Uiso 1 calc R
C34 C 0.6870(6) 0.7776(5) 0.3888(4) 0.0184(17) Uani 1 d .
C35 C 0.5929(6) 0.7651(4) 0.4294(4) 0.0196(17) Uani 1 d .
H35 H 0.5365 0.7907 0.4039 0.024 Uiso 1 calc R
C36 C 0.5781(6) 0.7163(5) 0.5061(4) 0.0242(18) Uani 1 d .
C37 C 0.6629(6) 0.6841(5) 0.5417(4) 0.0245(19) Uani 1 d .
H37 H 0.6553 0.6521 0.5945 0.029 Uiso 1 calc R
C38 C 0.7576(6) 0.6965(4) 0.5038(4) 0.0199(17) Uani 1 d .
C39 C 0.7699(5) 0.7410(4) 0.4238(4) 0.0150(16) Uani 1 d .
C40 C 0.4805(6) 0.6965(5) 0.5500(5) 0.032(2) Uani 1 d .
C41 C 0.3960(7) 0.7378(7) 0.5026(5) 0.053(3) Uani 1 d .
H41A H 0.3723 0.8053 0.4956 0.079 Uiso 1 calc GR
H41B H 0.3349 0.7220 0.5331 0.079 Uiso 1 calc GR
H41C H 0.4268 0.7126 0.4488 0.079 Uiso 1 calc GR
C42 C 0.5099(7) 0.5934(6) 0.5676(5) 0.050(2) Uani 1 d .
H42A H 0.5347 0.5646 0.5160 0.075 Uiso 1 calc GR
H42B H 0.4471 0.5825 0.6030 0.075 Uiso 1 calc GR
H42C H 0.5669 0.5665 0.5951 0.075 Uiso 1 calc GR
C43 C 0.4267(7) 0.7440(6) 0.6329(5) 0.047(2) Uani 1 d .
H43A H 0.4736 0.7136 0.6692 0.071 Uiso 1 calc GR
H43B H 0.3582 0.7385 0.6592 0.071 Uiso 1 calc GR
H43C H 0.4147 0.8096 0.6223 0.071 Uiso 1 calc GR
C44 C 0.8466(6) 0.6605(5) 0.5450(4) 0.0210(18) Uani 1 d .
H44A H 0.8550 0.5978 0.5710 0.025 Uiso 1 calc R
H44B H 0.9142 0.6548 0.5025 0.025 Uiso 1 calc R
C45 C 1.3894(6) 0.4263(5) 0.2141(5) 0.035(2) Uani 1 d .
H45A H 1.3777 0.3686 0.2346 0.042 Uiso 1 calc R
H45B H 1.4115 0.4416 0.2556 0.042 Uiso 1 calc R
C46 C 1.4761(6) 0.4105(6) 0.1363(5) 0.047(2) Uani 1 d .
H46A H 1.4536 0.3960 0.0946 0.057 Uiso 1 calc R
H46B H 1.5405 0.3566 0.1452 0.057 Uiso 1 calc R
C47 C 1.5038(7) 0.4959(6) 0.1040(6) 0.063(3) Uani 1 d .
H47A H 1.4418 0.5482 0.0909 0.095 Uiso 1 calc GR
H47B H 1.5641 0.4816 0.0547 0.095 Uiso 1 calc GR
H47C H 1.5231 0.5122 0.1461 0.095 Uiso 1 calc GR
C48 C 1.1599(6) 0.6866(5) 0.1223(4) 0.032(2) Uani 1 d .
H48A H 1.1018 0.7319 0.0985 0.039 Uiso 1 calc R
H48B H 1.2054 0.6365 0.0847 0.039 Uiso 1 calc R
C49 C 1.2249(7) 0.7328(5) 0.1299(5) 0.036(2) Uani 1 d .
H49A H 1.2820 0.6886 0.1553 0.043 Uiso 1 calc R
H49B H 1.1794 0.7854 0.1649 0.043 Uiso 1 calc R
C50 C 1.2754(6) 0.7686(6) 0.0415(5) 0.040(2) Uani 1 d .
H50A H 1.3158 0.7169 0.0062 0.060 Uiso 1 calc GR
H50B H 1.3233 0.7951 0.0445 0.060 Uiso 1 calc GR
H50C H 1.2184 0.8162 0.0187 0.060 Uiso 1 calc GR
C51 C 0.9560(7) 0.5270(6) 0.3688(5) 0.044(2) Uani 1 d .
H51A H 0.9205 0.5582 0.4205 0.052 Uiso 1 calc R
H51B H 1.0012 0.4618 0.3821 0.052 Uiso 1 calc R
C52 C 0.8715(7) 0.5275(6) 0.3369(5) 0.045(2) Uani 1 d .
H52A H 0.8240 0.5923 0.3252 0.054 Uiso 1 calc R
H52B H 0.9057 0.4967 0.2850 0.054 Uiso 1 calc R
C53 C 0.8070(7) 0.4795(7) 0.3962(6) 0.062(3) Uani 1 d .
H53A H 0.8517 0.4133 0.4019 0.093 Uiso 1 calc GR
H53B H 0.7472 0.4880 0.3765 0.093 Uiso 1 calc GR
H53C H 0.7793 0.5055 0.4495 0.093 Uiso 1 calc GR
C54 C 1.0630(7) 0.7895(5) 0.3887(5) 0.037(2) Uani 1 d .
H54A H 0.9868 0.8219 0.4179 0.045 Uiso 1 calc R
H54B H 1.0854 0.8328 0.3451 0.045 Uiso 1 calc R
C55 C 1.1301(7) 0.7540(6) 0.4460(5) 0.045(2) Uani 1 d .
H55A H 1.0922 0.7332 0.5000 0.054 Uiso 1 calc R
H55B H 1.1510 0.8018 0.4536 0.054 Uiso 1 calc R
C56 C 1.2251(7) 0.6744(6) 0.4048(5) 0.043(2) Uani 1 d .
H56A H 1.2629 0.6307 0.4445 0.052 Uiso 1 calc R
H56B H 1.2756 0.6959 0.3608 0.052 Uiso 1 calc R
C57 C 1.1753(6) 0.6302(5) 0.3701(5) 0.033(2) Uani 1 d .
H57A H 1.2249 0.6011 0.3189 0.039 Uiso 1 calc R
H57B H 1.1565 0.5826 0.4100 0.039 Uiso 1 calc R
C58 C 0.9413(7) 0.9074(5) 0.1921(5) 0.041(2) Uani 1 d .
H58A H 0.8787 0.9093 0.1793 0.050 Uiso 1 calc R
H58B H 0.9982 0.9031 0.1401 0.050 Uiso 1 calc R
C59 C 0.9109(9) 0.9945(6) 0.2291(6) 0.070(3) Uani 1 d .
H59A H 0.9764 0.9944 0.2352 0.084 Uiso 1 calc R
H59B H 0.8848 1.0471 0.1897 0.084 Uiso 1 calc R
C60 C 0.8302(8) 1.0122(6) 0.3085(5) 0.056(3) Uani 1 d .
H60A H 0.7601 1.0274 0.3014 0.083 Uiso 1 calc GR
H60B H 0.8279 1.0642 0.3310 0.083 Uiso 1 calc GR
H60C H 0.8485 0.9568 0.3463 0.083 Uiso 1 calc GR
O100 O 1.1703(6) 1.0069(5) 0.0898(4) 0.0809(15) Uani 1 d .
C100 C 1.1704(10) 1.0875(7) 0.1057(6) 0.0809(15) Uani 1 d .
H10D H 1.2271 1.0726 0.1323 0.097 Uiso 1 calc R
H10E H 1.1008 1.1236 0.1428 0.097 Uiso 1 calc R
C101 C 1.1889(10) 1.1389(7) 0.0308(6) 0.0809(15) Uani 1 d .
H10F H 1.2663 1.1169 0.0028 0.097 Uiso 1 calc R
H10G H 1.1609 1.2054 0.0393 0.097 Uiso 1 calc R
O102 O 0.6628(7) 0.0681(7) 0.1411(7) 0.135(2) Uani 1 d .
C102 C 1.1305(10) 1.1238(7) -0.0191(6) 0.0809(15) Uani 1 d .
H10H H 1.1737 1.1149 -0.0767 0.097 Uiso 1 calc R
H10I H 1.0611 1.1768 -0.0176 0.097 Uiso 1 calc R
C103 C 1.1146(10) 1.0369(7) 0.0225(6) 0.0809(15) Uani 1 d .
H10J H 1.1471 0.9884 -0.0167 0.097 Uiso 1 calc R
H10K H 1.0377 1.0499 0.0456 0.097 Uiso 1 calc R
C106 C 0.5940(10) 0.0411(11) 0.1224(10) 0.135(2) Uani 1 d .
H10L H 0.6201 -0.0273 0.1276 0.162 Uiso 1 calc R
H10M H 0.5898 0.0634 0.0655 0.162 Uiso 1 calc R
C107 C 0.4884(11) 0.0821(10) 0.1807(10) 0.135(2) Uani 1 d .
H10N H 0.4312 0.1037 0.1531 0.162 Uiso 1 calc R
H10O H 0.4767 0.0362 0.2264 0.162 Uiso 1 calc R
C108 C 0.4887(11) 0.1569(11) 0.2098(11) 0.135(2) Uani 1 d .
H10P H 0.4522 0.1613 0.2690 0.162 Uiso 1 calc R
H10Q H 0.4536 0.2161 0.1799 0.162 Uiso 1 calc R
C109 C 0.6031(10) 0.1343(10) 0.1934(10) 0.135(2) Uani 1 d .
H10R H 0.6171 0.1905 0.1703 0.162 Uiso 1 calc R
H10S H 0.6234 0.1132 0.2455 0.162 Uiso 1 calc R

loop_
_atom_site_aniso_label
_atom_site_aniso_U_11
_atom_site_aniso_U_22
_atom_site_aniso_U_33
_atom_site_aniso_U_23
_atom_site_aniso_U_13
_atom_site_aniso_U_12
Ti1 0.0262(9) 0.0202(8) 0.0148(7) 0.0009(5) -0.0060(6) -0.0104(6)
O1 0.029(3) 0.025(3) 0.011(3) 0.004(2) -0.012(2) -0.011(2)
C1 0.017(4) 0.013(4) 0.024(5) 0.000(3) -0.009(3) 0.000(3)
Ti2 0.0257(9) 0.0202(8) 0.0171(8) 0.0016(6) -0.0087(6) -0.0105(6)
O2 0.028(3) 0.028(3) 0.014(3) 0.000(2) -0.006(2) -0.013(2)
C2 0.024(5) 0.017(4) 0.013(4) 0.006(3) -0.008(3) -0.008(3)
O3 0.028(3) 0.029(3) 0.013(3) -0.001(2) -0.004(2) -0.011(2)
C3 0.030(5) 0.026(5) 0.014(4) 0.004(3) -0.010(3) -0.012(4)
O4 0.026(3) 0.025(3) 0.016(3) 0.001(2) -0.011(2) -0.009(2)
C4 0.028(5) 0.012(4) 0.026(5) -0.002(3) -0.008(4) -0.009(3)
O5 0.019(3) 0.027(3) 0.025(3) 0.002(2) -0.006(2) -0.006(2)
C5 0.025(5) 0.018(4) 0.013(4) -0.009(3) -0.003(3) -0.004(3)
O6 0.021(3) 0.023(3) 0.017(3) 0.002(2) -0.002(2) -0.009(2)
C6 0.021(4) 0.030(5) 0.016(4) 0.001(3) -0.006(3) -0.016(4)
O7 0.029(3) 0.018(3) 0.019(3) 0.005(2) -0.003(2) -0.011(2)
C7 0.053(6) 0.026(5) 0.028(5) -0.001(4) -0.022(4) -0.017(4)
O8 0.029(3) 0.027(3) 0.027(3) -0.005(2) -0.014(2) -0.009(3)
C8 0.073(7) 0.046(6) 0.054(6) 0.007(4) -0.032(5) -0.038(5)
O9 0.028(3) 0.020(3) 0.026(3) 0.002(2) -0.006(2) -0.008(2)
C9 0.058(6) 0.022(5) 0.030(5) 0.004(4) -0.013(4) -0.020(4)
C10 0.050(6) 0.023(5) 0.049(6) -0.009(4) 0.001(5) -0.014(4)
C11 0.034(5) 0.023(4) 0.016(4) -0.007(3) -0.006(4) -0.013(4)
C12 0.034(2) 0.0292(17) 0.0115(16) 0.0014(14) -0.0093(15) -0.0137(15)
C13 0.034(2) 0.0292(17) 0.0115(16) 0.0014(14) -0.0093(15) -0.0137(15)
C14 0.034(2) 0.0292(17) 0.0115(16) 0.0014(14) -0.0093(15) -0.0137(15)
C15 0.034(2) 0.0292(17) 0.0115(16) 0.0014(14) -0.0093(15) -0.0137(15)
C16 0.034(2) 0.0292(17) 0.0115(16) 0.0014(14) -0.0093(15) -0.0137(15)
C17 0.034(2) 0.0292(17) 0.0115(16) 0.0014(14) -0.0093(15) -0.0137(15)
C18 0.049(6) 0.046(6) 0.035(5) 0.004(4) -0.016(4) -0.033(5)
C19 0.068(8) 0.062(7) 0.087(8) 0.002(6) -0.009(7) -0.036(6)
C20 0.063(8) 0.053(7) 0.146(11) 0.042(7) -0.051(8) -0.038(6)
C21 0.092(9) 0.082(8) 0.068(7) 0.014(6) -0.053(7) -0.051(7)
C22 0.023(5) 0.031(5) 0.016(4) -0.003(3) -0.008(4) -0.010(4)
C23 0.025(5) 0.020(4) 0.013(4) 0.008(3) -0.005(4) -0.012(4)
C24 0.028(5) 0.037(5) 0.010(4) 0.001(3) -0.006(4) -0.016(4)
C25 0.027(5) 0.036(5) 0.021(4) 0.009(4) -0.019(4) -0.010(4)
C26 0.016(4) 0.031(5) 0.019(4) 0.000(3) -0.006(4) -0.007(4)
C27 0.031(5) 0.029(5) 0.010(4) 0.011(3) -0.009(4) -0.014(4)
C28 0.022(5) 0.028(4) 0.015(4) 0.001(3) -0.009(4) -0.012(4)
C29 0.039(6) 0.045(6) 0.030(5) -0.001(4) -0.012(4) -0.017(5)
C30 0.045(6) 0.070(7) 0.039(5) -0.011(5) -0.015(5) -0.026(5)
C31 0.049(6) 0.101(8) 0.034(6) -0.015(5) -0.008(5) -0.040(6)
C32 0.053(7) 0.065(7) 0.075(7) -0.006(6) -0.039(6) -0.016(6)
C33 0.025(5) 0.018(4) 0.016(4) 0.001(3) -0.005(3) -0.008(3)
C34 0.022(5) 0.022(4) 0.011(4) -0.002(3) -0.005(4) -0.008(4)
C35 0.032(5) 0.017(4) 0.017(4) 0.008(3) -0.017(4) -0.012(4)
C36 0.021(5) 0.028(5) 0.027(5) -0.007(4) -0.007(4) -0.010(4)
C37 0.038(5) 0.024(4) 0.010(4) 0.006(3) -0.006(4) -0.015(4)
C38 0.031(5) 0.018(4) 0.013(4) -0.002(3) -0.006(4) -0.012(4)
C39 0.008(4) 0.010(4) 0.028(5) -0.006(3) -0.003(4) -0.004(3)
C40 0.032(5) 0.026(5) 0.038(5) 0.008(4) -0.015(4) -0.013(4)
C41 0.045(6) 0.079(7) 0.052(6) 0.015(5) -0.016(5) -0.046(6)
C42 0.055(6) 0.058(6) 0.050(6) -0.001(5) -0.006(5) -0.042(5)
C43 0.050(6) 0.052(6) 0.036(5) -0.002(4) -0.004(5) -0.023(5)
C44 0.036(5) 0.023(4) 0.007(4) -0.003(3) -0.008(4) -0.013(4)
C45 0.040(6) 0.035(5) 0.035(5) 0.003(4) -0.018(4) -0.016(5)
C46 0.020(5) 0.039(6) 0.056(6) -0.003(4) 0.006(5) -0.001(4)
C47 0.049(7) 0.056(7) 0.070(7) 0.012(5) -0.015(6) -0.016(5)
C48 0.037(5) 0.027(5) 0.029(5) 0.007(4) -0.010(4) -0.014(4)
C49 0.042(6) 0.027(5) 0.038(5) 0.004(4) -0.013(4) -0.015(4)
C50 0.035(5) 0.051(6) 0.044(5) 0.015(4) -0.012(4) -0.034(5)
C51 0.048(6) 0.031(5) 0.037(5) -0.013(4) -0.015(5) 0.003(4)
C52 0.030(5) 0.064(6) 0.045(6) -0.013(5) -0.002(5) -0.025(5)
C53 0.056(7) 0.072(7) 0.062(7) -0.003(5) -0.001(5) -0.042(6)
C54 0.057(6) 0.029(5) 0.036(5) -0.009(4) -0.021(5) -0.017(4)
C55 0.064(7) 0.045(6) 0.044(6) -0.004(4) -0.030(5) -0.027(5)
C56 0.043(6) 0.054(6) 0.044(6) -0.006(5) -0.023(5) -0.020(5)
C57 0.034(5) 0.027(5) 0.036(5) -0.009(4) -0.018(4) -0.002(4)
C58 0.062(6) 0.036(5) 0.024(5) 0.004(4) -0.014(4) -0.019(5)
C59 0.112(9) 0.024(6) 0.052(7) 0.010(5) -0.012(7) -0.021(6)
C60 0.076(8) 0.040(6) 0.044(6) -0.015(4) -0.021(6) -0.009(5)
O100 0.130(4) 0.078(3) 0.062(3) 0.012(2) -0.042(3) -0.062(3)
C100 0.130(4) 0.078(3) 0.062(3) 0.012(2) -0.042(3) -0.062(3)
C101 0.130(4) 0.078(3) 0.062(3) 0.012(2) -0.042(3) -0.062(3)
O102 0.082(4) 0.138(6) 0.191(7) -0.077(4) -0.012(4) -0.040(4)
C102 0.130(4) 0.078(3) 0.062(3) 0.012(2) -0.042(3) -0.062(3)
C103 0.130(4) 0.078(3) 0.062(3) 0.012(2) -0.042(3) -0.062(3)
C106 0.082(4) 0.138(6) 0.191(7) -0.077(4) -0.012(4) -0.040(4)
C107 0.082(4) 0.138(6) 0.191(7) -0.077(4) -0.012(4) -0.040(4)
C108 0.082(4) 0.138(6) 0.191(7) -0.077(4) -0.012(4) -0.040(4)
C109 0.082(4) 0.138(6) 0.191(7) -0.077(4) -0.012(4) -0.040(4)

loop_
_atom_type_symbol
_atom_type_description
_atom_type_scat_dispersion_real
_atom_type_scat_dispersion_imag
_atom_type_scat_source
C C 0.0033 0.0016 'International Tables Vol C Tables 4.2.6.8 and 6.1.1.4'
H H 0.0000 0.0000 'International Tables Vol C Tables 4.2.6.8 and 6.1.1.4'
O O 0.0106 0.0060 'International Tables Vol C Tables 4.2.6.8 and 6.1.1.4'
Ti Ti 0.2776 0.4457 'International Tables Vol C Tables 4.2.6.8 and 6.1.1.4'

loop_
_geom_angle_atom_site_label_1
_geom_angle_atom_site_label_2
_geom_angle_atom_site_label_3
_geom_angle
_geom_angle_site_symmetry_1
_geom_angle_site_symmetry_3
O1 Ti1 Ti2 128.03(15) . .
O1 Ti1 O2 101.2(2) . .
O1 Ti1 O6 160.37(19) . .
O1 Ti1 O7 90.36(19) . .
O2 Ti1 Ti2 107.19(15) . .
O2 Ti1 O6 95.67(19) . .
O2 Ti1 O7 117.8(2) . .
O5 Ti1 O1 96.1(2) . .
O5 Ti1 Ti2 114.05(15) . .
O5 Ti1 O2 108.5(2) . .
O5 Ti1 O6 87.8(2) . .
O5 Ti1 O7 130.9(2) . .
O6 Ti1 Ti2 35.19(13) . .
O7 Ti1 Ti2 37.85(13) . .
O7 Ti1 O6 72.81(18) . .
C1 O1 Ti1 164.3(4) . .
O1 C1 C2 121.3(6) . .
O1 C1 C6 117.1(6) . .
C2 C1 C6 121.5(6) . .
O3 Ti2 Ti1 91.06(15) . .
O3 Ti2 O4 97.5(2) . .
O3 Ti2 O6 93.7(2) . .
O3 Ti2 O7 92.84(19) . .
O3 Ti2 O8 175.53(19) . .
O4 Ti2 Ti1 128.30(14) . .
O4 Ti2 O6 160.24(19) . .
O4 Ti2 O7 93.61(18) . .
O4 Ti2 O8 84.55(18) . .
O6 Ti2 Ti1 34.90(13) . .
O6 Ti2 O7 69.57(17) . .
O6 Ti2 O8 83.20(18) . .
O7 Ti2 Ti1 34.88(12) . .
O7 Ti2 O8 83.06(18) . .
O8 Ti2 Ti1 84.56(12) . .
O9 Ti2 Ti1 128.68(16) . .
O9 Ti2 O3 98.8(2) . .
O9 Ti2 O4 100.3(2) . .
O9 Ti2 O6 94.0(2) . .
O9 Ti2 O7 160.5(2) . .
O9 Ti2 O8 84.6(2) . .
C17 O2 Ti1 123.2(4) . .
C1 C2 C3 117.4(6) . .
C1 C2 C44 121.9(6) . 2_766
C3 C2 C44 120.6(6) . 2_766
C28 O3 Ti2 163.4(4) . .
C2 C3 H3 118.5 . .
C4 C3 C2 123.0(6) . .
C4 C3 H3 118.5 . .
C39 O4 Ti2 142.0(4) . .
C3 C4 C5 117.4(6) . .
C3 C4 C7 124.1(6) . .
C5 C4 C7 118.5(6) . .
C45 O5 Ti1 135.5(4) . .
C4 C5 H5 119.1 . .
C6 C5 C4 121.8(6) . .
C6 C5 H5 119.1 . .
Ti1 O6 Ti2 109.9(2) . .
C48 O6 Ti1 121.4(4) . .
C48 O6 Ti2 125.6(4) . .
C1 C6 C11 119.5(6) . .
C5 C6 C1 118.7(6) . .
C5 C6 C11 121.6(6) . .
Ti1 O7 Ti2 107.3(2) . .
C51 O7 Ti1 124.8(4) . .
C51 O7 Ti2 123.5(4) . .
C4 C7 C8 109.4(6) . .
C4 C7 C9 113.2(6) . .
C4 C7 C10 110.4(6) . .
C9 C7 C8 107.1(7) . .
C9 C7 C10 108.0(6) . .
C10 C7 C8 108.8(6) . .
C54 O8 Ti2 119.2(4) . .
C57 O8 Ti2 131.3(4) . .
C57 O8 C54 109.2(5) . .
C7 C8 H8A 109.5 . .
C7 C8 H8B 109.5 . .
C7 C8 H8C 109.5 . .
H8A C8 H8B 109.5 . .
H8A C8 H8C 109.5 . .
H8B C8 H8C 109.5 . .
C58 O9 Ti2 143.8(5) . .
C7 C9 H9A 109.5 . .
C7 C9 H9B 109.5 . .
C7 C9 H9C 109.5 . .
H9A C9 H9B 109.5 . .
H9A C9 H9C 109.5 . .
H9B C9 H9C 109.5 . .
C7 C10 H10A 109.5 . .
C7 C10 H10B 109.5 . .
C7 C10 H10C 109.5 . .
H10A C10 H10B 109.5 . .
H10A C10 H10C 109.5 . .
H10B C10 H10C 109.5 . .
C6 C11 H11A 109.0 . .
C6 C11 H11B 109.0 . .
C6 C11 C12 112.7(6) . .
H11A C11 H11B 107.8 . .
C12 C11 H11A 109.0 . .
C12 C11 H11B 109.0 . .
C13 C12 C11 120.2(6) . .
C13 C12 C17 117.9(7) . .
C17 C12 C11 121.9(6) . .
C12 C13 H13 118.3 . .
C14 C13 C12 123.4(7) . .
C14 C13 H13 118.3 . .
C13 C14 C15 116.8(7) . .
C13 C14 C18 123.2(7) . .
C15 C14 C18 120.0(7) . .
C14 C15 H15 118.5 . .
C14 C15 C16 122.9(7) . .
C16 C15 H15 118.5 . .
C15 C16 C17 118.2(7) . .
C15 C16 C22 119.6(7) . .
C17 C16 C22 122.2(6) . .
O2 C17 C12 119.4(6) . .
O2 C17 C16 120.3(6) . .
C16 C17 C12 120.3(7) . .
C14 C18 C19 108.6(7) . .
C20 C18 C14 113.5(7) . .
C20 C18 C19 105.2(8) . .
C20 C18 C21 116.4(8) . .
C21 C18 C14 109.0(7) . .
C21 C18 C19 103.3(8) . .
C18 C19 H19A 109.5 . .
C18 C19 H19B 109.5 . .
C18 C19 H19C 109.5 . .
H19A C19 H19B 109.5 . .
H19A C19 H19C 109.5 . .
H19B C19 H19C 109.5 . .
C18 C20 H20A 109.5 . .
C18 C20 H20B 109.5 . .
C18 C20 H20C 109.5 . .
H20A C20 H20B 109.5 . .
H20A C20 H20C 109.5 . .
H20B C20 H20C 109.5 . .
C18 C21 H21A 109.5 . .
C18 C21 H21B 109.5 . .
C18 C21 H21C 109.5 . .
H21A C21 H21B 109.5 . .
H21A C21 H21C 109.5 . .
H21B C21 H21C 109.5 . .
C16 C22 H22A 108.2 . .
C16 C22 H22B 108.2 . .
H22A C22 H22B 107.3 . .
C23 C22 C16 116.4(6) . .
C23 C22 H22A 108.2 . .
C23 C22 H22B 108.2 . .
C24 C23 C22 121.7(6) . .
C24 C23 C28 117.0(7) . .
C28 C23 C22 121.3(6) . .
C23 C24 H24 118.4 . .
C23 C24 C25 123.2(7) . .
C25 C24 H24 118.4 . .
C24 C25 C26 117.0(7) . .
C24 C25 C29 123.4(7) . .
C26 C25 C29 119.6(7) . .
C25 C26 H26 118.6 . .
C27 C26 C25 122.7(7) . .
C27 C26 H26 118.6 . .
C26 C27 C28 118.4(6) . .
C26 C27 C33 121.2(7) . .
C28 C27 C33 120.5(6) . .
O3 C28 C23 119.3(6) . .
O3 C28 C27 119.1(6) . .
C27 C28 C23 121.6(7) . .
C25 C29 C30 111.8(7) . .
C25 C29 C31 109.3(6) . .
C25 C29 C32 109.2(6) . .
C31 C29 C30 108.5(7) . .
C32 C29 C30 109.4(7) . .
C32 C29 C31 108.7(7) . .
C29 C30 H30A 109.5 . .
C29 C30 H30B 109.5 . .
C29 C30 H30C 109.5 . .
H30A C30 H30B 109.5 . .
H30A C30 H30C 109.5 . .
H30B C30 H30C 109.5 . .
C29 C31 H31A 109.5 . .
C29 C31 H31B 109.5 . .
C29 C31 H31C 109.5 . .
H31A C31 H31B 109.5 . .
H31A C31 H31C 109.5 . .
H31B C31 H31C 109.5 . .
C29 C32 H32A 109.5 . .
C29 C32 H32B 109.5 . .
C29 C32 H32C 109.5 . .
H32A C32 H32B 109.5 . .
H32A C32 H32C 109.5 . .
H32B C32 H32C 109.5 . .
C27 C33 H33A 108.9 . .
C27 C33 H33B 108.9 . .
C27 C33 C34 113.4(6) . .
H33A C33 H33B 107.7 . .
C34 C33 H33A 108.9 . .
C34 C33 H33B 108.9 . .
C35 C34 C33 117.6(6) . .
C39 C34 C33 122.4(6) . .
C39 C34 C35 120.0(6) . .
C34 C35 H35 118.7 . .
C34 C35 C36 122.6(6) . .
C36 C35 H35 118.7 . .
C35 C36 C37 115.6(6) . .
C35 C36 C40 124.5(7) . .
C37 C36 C40 120.0(7) . .
C36 C37 H37 118.2 . .
C38 C37 C36 123.5(6) . .
C38 C37 H37 118.2 . .
C37 C38 C39 117.8(6) . .
C37 C38 C44 121.4(6) . .
C39 C38 C44 120.7(6) . .
O4 C39 C38 119.1(6) . .
C34 C39 O4 120.6(6) . .
C34 C39 C38 120.3(6) . .
C36 C40 C41 112.7(6) . .
C36 C40 C42 110.9(6) . .
C36 C40 C43 108.3(6) . .
C41 C40 C43 106.1(7) . .
C42 C40 C41 109.5(7) . .
C42 C40 C43 109.2(6) . .
C40 C41 H41A 109.5 . .
C40 C41 H41B 109.5 . .
C40 C41 H41C 109.5 . .
H41A C41 H41B 109.5 . .
H41A C41 H41C 109.5 . .
H41B C41 H41C 109.5 . .
C40 C42 H42A 109.5 . .
C40 C42 H42B 109.5 . .
C40 C42 H42C 109.5 . .
H42A C42 H42B 109.5 . .
H42A C42 H42C 109.5 . .
H42B C42 H42C 109.5 . .
C40 C43 H43A 109.5 . .
C40 C43 H43B 109.5 . .
C40 C43 H43C 109.5 . .
H43A C43 H43B 109.5 . .
H43A C43 H43C 109.5 . .
H43B C43 H43C 109.5 . .
C2 C44 C38 114.1(6) 2_766 .
C2 C44 H44A 108.7 2_766 .
C2 C44 H44B 108.7 2_766 .
C38 C44 H44A 108.7 . .
C38 C44 H44B 108.7 . .
H44A C44 H44B 107.6 . .
O5 C45 H45A 109.2 . .
O5 C45 H45B 109.2 . .
O5 C45 C46 112.1(6) . .
H45A C45 H45B 107.9 . .
C46 C45 H45A 109.2 . .
C46 C45 H45B 109.2 . .
C45 C46 H46A 109.2 . .
C45 C46 H46B 109.2 . .
C45 C46 C47 111.8(7) . .
H46A C46 H46B 107.9 . .
C47 C46 H46A 109.2 . .
C47 C46 H46B 109.2 . .
C46 C47 H47A 109.5 . .
C46 C47 H47B 109.5 . .
C46 C47 H47C 109.5 . .
H47A C47 H47B 109.5 . .
H47A C47 H47C 109.5 . .
H47B C47 H47C 109.5 . .
O6 C48 H48A 109.4 . .
O6 C48 H48B 109.4 . .
O6 C48 C49 111.3(6) . .
H48A C48 H48B 108.0 . .
C49 C48 H48A 109.4 . .
C49 C48 H48B 109.4 . .
C48 C49 H49A 110.1 . .
C48 C49 H49B 110.1 . .
C48 C49 C50 108.0(6) . .
H49A C49 H49B 108.4 . .
C50 C49 H49A 110.1 . .
C50 C49 H49B 110.1 . .
C49 C50 H50A 109.5 . .
C49 C50 H50B 109.5 . .
C49 C50 H50C 109.5 . .
H50A C50 H50B 109.5 . .
H50A C50 H50C 109.5 . .
H50B C50 H50C 109.5 . .
O7 C51 H51A 108.2 . .
O7 C51 H51B 108.2 . .
O7 C51 C52 116.2(6) . .
H51A C51 H51B 107.4 . .
C52 C51 H51A 108.2 . .
C52 C51 H51B 108.2 . .
C51 C52 H52A 109.3 . .
C51 C52 H52B 109.3 . .
H52A C52 H52B 107.9 . .
C53 C52 C51 111.8(8) . .
C53 C52 H52A 109.3 . .
C53 C52 H52B 109.3 . .
C52 C53 H53A 109.5 . .
C52 C53 H53B 109.5 . .
C52 C53 H53C 109.5 . .
H53A C53 H53B 109.5 . .
H53A C53 H53C 109.5 . .
H53B C53 H53C 109.5 . .
O8 C54 H54A 110.9 . .
O8 C54 H54B 110.9 . .
O8 C54 C55 104.2(6) . .
H54A C54 H54B 108.9 . .
C55 C54 H54A 110.9 . .
C55 C54 H54B 110.9 . .
C54 C55 H55A 111.1 . .
C54 C55 H55B 111.1 . .
C54 C55 C56 103.5(6) . .
H55A C55 H55B 109.0 . .
C56 C55 H55A 111.1 . .
C56 C55 H55B 111.1 . .
C55 C56 H56A 111.3 . .
C55 C56 H56B 111.3 . .
C55 C56 C57 102.4(7) . .
H56A C56 H56B 109.2 . .
C57 C56 H56A 111.3 . .
C57 C56 H56B 111.3 . .
O8 C57 C56 104.8(6) . .
O8 C57 H57A 110.8 . .
O8 C57 H57B 110.8 . .
C56 C57 H57A 110.8 . .
C56 C57 H57B 110.8 . .
H57A C57 H57B 108.9 . .
O9 C58 H58A 109.3 . .
O9 C58 H58B 109.3 . .
O9 C58 C59 111.7(7) . .
H58A C58 H58B 107.9 . .
C59 C58 H58A 109.3 . .
C59 C58 H58B 109.3 . .
C58 C59 H59A 107.9 . .
C58 C59 H59B 107.9 . .
H59A C59 H59B 107.2 . .
C60 C59 C58 117.7(8) . .
C60 C59 H59A 107.9 . .
C60 C59 H59B 107.9 . .
C59 C60 H60A 109.5 . .
C59 C60 H60B 109.5 . .
C59 C60 H60C 109.5 . .
H60A C60 H60B 109.5 . .
H60A C60 H60C 109.5 . .
H60B C60 H60C 109.5 . .
C100 O100 C103 104.3(7) . .
O100 C100 H10D 110.2 . .
O100 C100 H10E 110.2 . .
O100 C100 C101 107.7(9) . .
H10D C100 H10E 108.5 . .
C101 C100 H10D 110.2 . .
C101 C100 H10E 110.2 . .
C100 C101 H10F 110.6 . .
C100 C101 H10G 110.6 . .
C100 C101 C102 105.5(9) . .
H10F C101 H10G 108.8 . .
C102 C101 H10F 110.6 . .
C102 C101 H10G 110.6 . .
C109 O102 C106 107.6(11) . .
C101 C102 H10H 111.0 . .
C101 C102 H10I 111.0 . .
C101 C102 C103 103.6(8) . .
H10H C102 H10I 109.0 . .
C103 C102 H10H 111.0 . .
C103 C102 H10I 111.0 . .
O100 C103 H10J 110.8 . .
O100 C103 H10K 110.8 . .
C102 C103 O100 104.6(8) . .
C102 C103 H10J 110.8 . .
C102 C103 H10K 110.8 . .
H10J C103 H10K 108.9 . .
O102 C106 H10L 110.3 . .
O102 C106 H10M 110.3 . .
O102 C106 C107 107.1(12) . .
H10L C106 H10M 108.5 . .
C107 C106 H10L 110.3 . .
C107 C106 H10M 110.3 . .
C106 C107 H10N 110.6 . .
C106 C107 H10O 110.6 . .
H10N C107 H10O 108.7 . .
C108 C107 C106 105.8(12) . .
C108 C107 H10N 110.6 . .
C108 C107 H10O 110.6 . .
C107 C108 H10P 111.1 . .
C107 C108 H10Q 111.1 . .
C107 C108 C109 103.1(12) . .
H10P C108 H10Q 109.1 . .
C109 C108 H10P 111.1 . .
C109 C108 H10Q 111.1 . .
O102 C109 C108 111.4(12) . .
O102 C109 H10R 109.3 . .
O102 C109 H10S 109.3 . .
C108 C109 H10R 109.3 . .
C108 C109 H10S 109.3 . .
H10R C109 H10S 108.0 . .

loop_
_geom_bond_atom_site_label_1
_geom_bond_atom_site_label_2
_geom_bond_distance
_geom_bond_site_symmetry_2
Ti1 O1 1.830(5) .
Ti1 Ti2 3.2876(18) .
Ti1 O2 1.844(4) .
Ti1 O5 1.807(5) .
Ti1 O6 2.001(4) .
Ti1 O7 1.969(5) .
O1 C1 1.359(8) .
C1 C2 1.390(9) .
C1 C6 1.409(9) .
Ti2 O3 1.802(5) .
Ti2 O4 1.889(5) .
Ti2 O6 2.015(4) .
Ti2 O7 2.113(4) .
Ti2 O8 2.215(5) .
Ti2 O9 1.801(5) .
O2 C17 1.387(8) .
C2 C3 1.406(9) .
C2 C44 1.508(9) 2_766
O3 C28 1.354(8) .
C3 H3 0.9500 .
C3 C4 1.391(9) .
O4 C39 1.371(7) .
C4 C5 1.403(9) .
C4 C7 1.535(10) .
O5 C45 1.424(8) .
C5 H5 0.9500 .
C5 C6 1.390(9) .
O6 C48 1.459(8) .
C6 C11 1.496(9) .
O7 C51 1.495(9) .
C7 C8 1.547(11) .
C7 C9 1.539(10) .
C7 C10 1.545(10) .
O8 C54 1.476(8) .
O8 C57 1.447(8) .
C8 H8A 0.9800 .
C8 H8B 0.9800 .
C8 H8C 0.9800 .
O9 C58 1.417(9) .
C9 H9A 0.9800 .
C9 H9B 0.9800 .
C9 H9C 0.9800 .
C10 H10A 0.9800 .
C10 H10B 0.9800 .
C10 H10C 0.9800 .
C11 H11A 0.9900 .
C11 H11B 0.9900 .
C11 C12 1.530(10) .
C12 C13 1.386(10) .
C12 C17 1.406(9) .
C13 H13 0.9500 .
C13 C14 1.376(10) .
C14 C15 1.384(9) .
C14 C18 1.551(10) .
C15 H15 0.9500 .
C15 C16 1.390(10) .
C16 C17 1.395(10) .
C16 C22 1.509(9) .
C18 C19 1.586(12) .
C18 C20 1.455(11) .
C18 C21 1.497(11) .
C19 H19A 0.9800 .
C19 H19B 0.9800 .
C19 H19C 0.9800 .
C20 H20A 0.9800 .
C20 H20B 0.9800 .
C20 H20C 0.9800 .
C21 H21A 0.9800 .
C21 H21B 0.9800 .
C21 H21C 0.9800 .
C22 H22A 0.9900 .
C22 H22B 0.9900 .
C22 C23 1.499(9) .
C23 C24 1.389(9) .
C23 C28 1.415(9) .
C24 H24 0.9500 .
C24 C25 1.389(10) .
C25 C26 1.400(10) .
C25 C29 1.532(10) .
C26 H26 0.9500 .
C26 C27 1.378(9) .
C27 C28 1.390(10) .
C27 C33 1.517(9) .
C29 C30 1.542(11) .
C29 C31 1.538(11) .
C29 C32 1.534(11) .
C30 H30A 0.9800 .
C30 H30B 0.9800 .
C30 H30C 0.9800 .
C31 H31A 0.9800 .
C31 H31B 0.9800 .
C31 H31C 0.9800 .
C32 H32A 0.9800 .
C32 H32B 0.9800 .
C32 H32C 0.9800 .
C33 H33A 0.9900 .
C33 H33B 0.9900 .
C33 C34 1.546(9) .
C34 C35 1.393(9) .
C34 C39 1.369(9) .
C35 H35 0.9500 .
C35 C36 1.401(9) .
C36 C37 1.405(10) .
C36 C40 1.505(10) .
C37 H37 0.9500 .
C37 C38 1.394(10) .
C38 C39 1.417(9) .
C38 C44 1.515(9) .
C40 C41 1.532(11) .
C40 C42 1.513(10) .
C40 C43 1.568(10) .
C41 H41A 0.9800 .
C41 H41B 0.9800 .
C41 H41C 0.9800 .
C42 H42A 0.9800 .
C42 H42B 0.9800 .
C42 H42C 0.9800 .
C43 H43A 0.9800 .
C43 H43B 0.9800 .
C43 H43C 0.9800 .
C44 C2 1.508(9) 2_766
C44 H44A 0.9900 .
C44 H44B 0.9900 .
C45 H45A 0.9900 .
C45 H45B 0.9900 .
C45 C46 1.485(10) .
C46 H46A 0.9900 .
C46 H46B 0.9900 .
C46 C47 1.544(12) .
C47 H47A 0.9800 .
C47 H47B 0.9800 .
C47 H47C 0.9800 .
C48 H48A 0.9900 .
C48 H48B 0.9900 .
C48 C49 1.484(10) .
C49 H49A 0.9900 .
C49 H49B 0.9900 .
C49 C50 1.575(10) .
C50 H50A 0.9800 .
C50 H50B 0.9800 .
C50 H50C 0.9800 .
C51 H51A 0.9900 .
C51 H51B 0.9900 .
C51 C52 1.499(11) .
C52 H52A 0.9900 .
C52 H52B 0.9900 .
C52 C53 1.482(11) .
C53 H53A 0.9800 .
C53 H53B 0.9800 .
C53 H53C 0.9800 .
C54 H54A 0.9900 .
C54 H54B 0.9900 .
C54 C55 1.477(10) .
C55 H55A 0.9900 .
C55 H55B 0.9900 .
C55 C56 1.494(11) .
C56 H56A 0.9900 .
C56 H56B 0.9900 .
C56 C57 1.522(10) .
C57 H57A 0.9900 .
C57 H57B 0.9900 .
C58 H58A 0.9900 .
C58 H58B 0.9900 .
C58 C59 1.490(11) .
C59 H59A 0.9900 .
C59 H59B 0.9900 .
C59 C60 1.467(12) .
C60 H60A 0.9800 .
C60 H60B 0.9800 .
C60 H60C 0.9800 .
O100 C100 1.385(11) .
O100 C103 1.518(12) .
C100 H10D 0.9900 .
C100 H10E 0.9900 .
C100 C101 1.401(13) .
C101 H10F 0.9900 .
C101 H10G 0.9900 .
C101 C102 1.512(13) .
O102 C106 1.394(14) .
O102 C109 1.336(14) .
C102 H10H 0.9900 .
C102 H10I 0.9900 .
C102 C103 1.513(13) .
C103 H10J 0.9900 .
C103 H10K 0.9900 .
C106 H10L 0.9900 .
C106 H10M 0.9900 .
C106 C107 1.473(17) .
C107 H10N 0.9900 .
C107 H10O 0.9900 .
C107 C108 1.404(16) .
C108 H10P 0.9900 .
C108 H10Q 0.9900 .
C108 C109 1.470(16) .
C109 H10R 0.9900 .
C109 H10S 0.9900 .

loop_
_geom_torsion_atom_site_label_1
_geom_torsion_atom_site_label_2
_geom_torsion_atom_site_label_3
_geom_torsion_atom_site_label_4
_geom_torsion
_geom_torsion_site_symmetry_1
_geom_torsion_site_symmetry_4
Ti1 O1 C1 C2 -155.0(13) . .
Ti1 O1 C1 C6 27.3(19) . .
Ti1 Ti2 O3 C28 143.2(15) . .
Ti1 Ti2 O4 C39 -73.4(7) . .
Ti1 Ti2 O6 C48 160.2(6) . .
Ti1 Ti2 O7 C51 -157.2(6) . .
Ti1 Ti2 O8 C54 166.5(5) . .
Ti1 Ti2 O8 C57 -7.6(6) . .
Ti1 Ti2 O9 C58 100.2(8) . .
Ti1 O2 C17 C12 -75.7(7) . .
Ti1 O2 C17 C16 104.7(6) . .
Ti1 O5 C45 C46 125.5(6) . .
Ti1 O6 C48 C49 -115.2(6) . .
Ti1 O7 C51 C52 -84.4(7) . .
O1 Ti1 Ti2 O3 -100.0(2) . .
O1 Ti1 Ti2 O4 0.4(3) . .
O1 Ti1 Ti2 O6 165.0(3) . .
O1 Ti1 Ti2 O7 -6.6(3) . .
O1 Ti1 Ti2 O8 79.1(2) . .
O1 Ti1 Ti2 O9 157.7(3) . .
O1 Ti1 O2 C17 49.2(5) . .
O1 Ti1 O5 C45 9.0(6) . .
O1 Ti1 O6 Ti2 -37.4(7) . .
O1 Ti1 O6 C48 161.3(6) . .
O1 Ti1 O7 Ti2 174.8(2) . .
O1 Ti1 O7 C51 -28.4(5) . .
O1 C1 C2 C3 178.5(6) . .
O1 C1 C2 C44 1.8(10) . 2_766
O1 C1 C6 C5 -177.3(6) . .
O1 C1 C6 C11 -3.5(10) . .
C1 C2 C3 C4 -0.1(11) . .
C1 C6 C11 C12 -74.2(8) . .
Ti2 Ti1 O1 C1 111.4(16) . .
Ti2 Ti1 O2 C17 -86.8(5) . .
Ti2 Ti1 O5 C45 145.6(6) . .
Ti2 Ti1 O6 C48 -161.2(6) . .
Ti2 Ti1 O7 C51 156.8(6) . .
Ti2 O3 C28 C23 -167.3(12) . .
Ti2 O3 C28 C27 13.2(19) . .
Ti2 O4 C39 C34 -54.6(9) . .
Ti2 O4 C39 C38 124.7(6) . .
Ti2 O6 C48 C49 86.7(7) . .
Ti2 O7 C51 C52 68.8(7) . .
Ti2 O8 C54 C55 168.2(5) . .
Ti2 O8 C57 C56 166.2(5) . .
Ti2 O9 C58 C59 140.4(7) . .
O2 Ti1 O1 C1 -11.1(16) . .
O2 Ti1 Ti2 O3 20.0(2) . .
O2 Ti1 Ti2 O4 120.5(2) . .
O2 Ti1 Ti2 O6 -75.0(3) . .
O2 Ti1 Ti2 O7 113.4(3) . .
O2 Ti1 Ti2 O8 -160.9(2) . .
O2 Ti1 Ti2 O9 -82.2(3) . .
O2 Ti1 O5 C45 -95.0(6) . .
O2 Ti1 O6 Ti2 112.0(2) . .
O2 Ti1 O6 C48 -49.2(5) . .
O2 Ti1 O7 Ti2 -82.3(3) . .
O2 Ti1 O7 C51 74.5(5) . .
C2 C1 C6 C5 5.0(10) . .
C2 C1 C6 C11 178.8(6) . .
C2 C3 C4 C5 2.7(11) . .
C2 C3 C4 C7 -175.9(7) . .
O3 Ti2 O4 C39 24.0(7) . .
O3 Ti2 O6 Ti1 -86.5(2) . .
O3 Ti2 O6 C48 73.7(5) . .
O3 Ti2 O7 Ti1 87.8(2) . .
O3 Ti2 O7 C51 -69.4(5) . .
O3 Ti2 O8 C54 178(2) . .
O3 Ti2 O8 C57 4(3) . .
O3 Ti2 O9 C58 1.7(8) . .
C3 C4 C5 C6 -1.5(10) . .
C3 C4 C7 C8 119.6(8) . .
C3 C4 C7 C9 0.4(11) . .
C3 C4 C7 C10 -120.7(8) . .
O4 Ti2 O3 C28 14.3(15) . .
O4 Ti2 O6 Ti1 38.2(7) . .
O4 Ti2 O6 C48 -161.6(6) . .
O4 Ti2 O7 Ti1 -174.5(2) . .
O4 Ti2 O7 C51 28.3(5) . .
O4 Ti2 O8 C54 -64.2(5) . .
O4 Ti2 O8 C57 121.8(6) . .
O4 Ti2 O9 C58 -97.7(8) . .
C4 C5 C6 C1 -2.3(10) . .
C4 C5 C6 C11 -175.9(7) . .
O5 Ti1 O1 C1 -121.4(16) . .
O5 Ti1 Ti2 O3 140.1(2) . .
O5 Ti1 Ti2 O4 -119.4(2) . .
O5 Ti1 Ti2 O6 45.1(3) . .
O5 Ti1 Ti2 O7 -126.4(3) . .
O5 Ti1 Ti2 O8 -40.8(2) . .
O5 Ti1 Ti2 O9 37.9(3) . .
O5 Ti1 O2 C17 149.6(5) . .
O5 Ti1 O6 Ti2 -139.6(2) . .
O5 Ti1 O6 C48 59.1(5) . .
O5 Ti1 O7 Ti2 76.4(3) . .
O5 Ti1 O7 C51 -126.8(5) . .
O5 C45 C46 C47 62.9(9) . .
C5 C4 C7 C8 -59.0(9) . .
C5 C4 C7 C9 -178.3(7) . .
C5 C4 C7 C10 60.6(9) . .
C5 C6 C11 C12 99.4(8) . .
O6 Ti1 O1 C1 137.8(15) . .
O6 Ti1 Ti2 O3 95.0(3) . .
O6 Ti1 Ti2 O4 -164.6(3) . .
O6 Ti1 Ti2 O7 -171.6(3) . .
O6 Ti1 Ti2 O8 -85.9(3) . .
O6 Ti1 Ti2 O9 -7.2(3) . .
O6 Ti1 O2 C17 -120.8(5) . .
O6 Ti1 O5 C45 169.7(6) . .
O6 Ti1 O7 Ti2 5.1(2) . .
O6 Ti1 O7 C51 161.9(5) . .
O6 Ti2 O3 C28 178.0(15) . .
O6 Ti2 O4 C39 -100.2(8) . .
O6 Ti2 O7 Ti1 -5.1(2) . .
O6 Ti2 O7 C51 -162.3(5) . .
O6 Ti2 O8 C54 131.4(5) . .
O6 Ti2 O8 C57 -42.6(6) . .
O6 Ti2 O9 C58 96.0(8) . .
O6 C48 C49 C50 177.5(6) . .
C6 C1 C2 C3 -3.9(10) . .
C6 C1 C2 C44 179.5(6) . 2_766
C6 C11 C12 C13 -67.5(8) . .
C6 C11 C12 C17 111.1(7) . .
O7 Ti1 O1 C1 107.4(16) . .
O7 Ti1 Ti2 O3 -93.5(3) . .
O7 Ti1 Ti2 O4 7.0(3) . .
O7 Ti1 Ti2 O6 171.6(3) . .
O7 Ti1 Ti2 O8 85.7(3) . .
O7 Ti1 Ti2 O9 164.3(3) . .
O7 Ti1 O2 C17 -47.3(5) . .
O7 Ti1 O5 C45 104.8(6) . .
O7 Ti1 O6 Ti2 -5.4(2) . .
O7 Ti1 O6 C48 -166.6(5) . .
O7 Ti2 O3 C28 108.3(15) . .
O7 Ti2 O4 C39 -69.4(7) . .
O7 Ti2 O6 Ti1 5.1(2) . .
O7 Ti2 O6 C48 165.4(5) . .
O7 Ti2 O8 C54 -158.5(5) . .
O7 Ti2 O8 C57 27.5(6) . .
O7 Ti2 O9 C58 127.7(8) . .
O7 C51 C52 C53 178.9(7) . .
C7 C4 C5 C6 177.3(7) . .
O8 Ti2 O3 C28 132(2) . .
O8 Ti2 O4 C39 -152.1(7) . .
O8 Ti2 O6 Ti1 90.2(2) . .
O8 Ti2 O6 C48 -109.5(5) . .
O8 Ti2 O7 Ti1 -90.4(2) . .
O8 Ti2 O7 C51 112.4(5) . .
O8 Ti2 O9 C58 178.8(8) . .
O8 C54 C55 C56 35.0(8) . .
O9 Ti2 O3 C28 -87.4(15) . .
O9 Ti2 O4 C39 124.4(6) . .
O9 Ti2 O6 Ti1 174.3(2) . .
O9 Ti2 O6 C48 -25.4(5) . .
O9 Ti2 O7 Ti1 -39.1(7) . .
O9 Ti2 O7 C51 163.7(6) . .
O9 Ti2 O8 C54 36.7(5) . .
O9 Ti2 O8 C57 -137.3(6) . .
O9 C58 C59 C60 -56.7(12) . .
C11 C12 C13 C14 -179.7(6) . .
C11 C12 C17 O2 -5.1(9) . .
C11 C12 C17 C16 174.5(6) . .
C12 C13 C14 C15 3.2(10) . .
C12 C13 C14 C18 -177.5(6) . .
C13 C12 C17 O2 173.5(6) . .
C13 C12 C17 C16 -6.9(9) . .
C13 C14 C15 C16 -3.2(10) . .
C13 C14 C18 C19 129.4(8) . .
C13 C14 C18 C20 12.7(11) . .
C13 C14 C18 C21 -118.8(8) . .
C14 C15 C16 C17 -1.8(10) . .
C14 C15 C16 C22 -179.9(6) . .
C15 C14 C18 C19 -51.4(9) . .
C15 C14 C18 C20 -168.1(8) . .
C15 C14 C18 C21 60.5(9) . .
C15 C16 C17 O2 -173.5(6) . .
C15 C16 C17 C12 6.9(10) . .
C15 C16 C22 C23 44.1(9) . .
C16 C22 C23 C24 -82.4(8) . .
C16 C22 C23 C28 97.4(8) . .
C17 C12 C13 C14 1.7(10) . .
C17 C16 C22 C23 -133.9(7) . .
C18 C14 C15 C16 177.5(6) . .
C22 C16 C17 O2 4.5(10) . .
C22 C16 C17 C12 -175.1(6) . .
C22 C23 C24 C25 177.4(6) . .
C22 C23 C28 O3 1.7(10) . .
C22 C23 C28 C27 -178.8(6) . .
C23 C24 C25 C26 1.7(10) . .
C23 C24 C25 C29 -177.4(6) . .
C24 C23 C28 O3 -178.6(6) . .
C24 C23 C28 C27 1.0(10) . .
C24 C25 C26 C27 0.4(10) . .
C24 C25 C29 C30 1.8(10) . .
C24 C25 C29 C31 121.8(8) . .
C24 C25 C29 C32 -119.3(8) . .
C25 C26 C27 C28 -1.7(10) . .
C25 C26 C27 C33 178.6(6) . .
C26 C25 C29 C30 -177.3(7) . .
C26 C25 C29 C31 -57.2(9) . .
C26 C25 C29 C32 61.6(9) . .
C26 C27 C28 O3 -179.5(6) . .
C26 C27 C28 C23 1.0(10) . .
C26 C27 C33 C34 98.4(8) . .
C27 C33 C34 C35 -78.3(8) . .
C27 C33 C34 C39 104.5(8) . .
C28 C23 C24 C25 -2.3(10) . .
C28 C27 C33 C34 -81.3(8) . .
C29 C25 C26 C27 179.6(6) . .
C33 C27 C28 O3 0.2(10) . .
C33 C27 C28 C23 -179.3(6) . .
C33 C34 C35 C36 -176.8(6) . .
C33 C34 C39 O4 -8.5(9) . .
C33 C34 C39 C38 172.3(6) . .
C34 C35 C36 C37 2.8(10) . .
C34 C35 C36 C40 -176.4(6) . .
C35 C34 C39 O4 174.5(5) . .
C35 C34 C39 C38 -4.8(9) . .
C35 C36 C37 C38 -1.6(10) . .
C35 C36 C40 C41 -1.5(10) . .
C35 C36 C40 C42 121.7(8) . .
C35 C36 C40 C43 -118.5(8) . .
C36 C37 C38 C39 -2.5(10) . .
C36 C37 C38 C44 179.9(6) . .
C37 C36 C40 C41 179.4(7) . .
C37 C36 C40 C42 -57.4(9) . .
C37 C36 C40 C43 62.3(8) . .
C37 C38 C39 O4 -173.5(5) . .
C37 C38 C39 C34 5.8(9) . .
C37 C38 C44 C2 -79.3(8) . 2_766
C39 C34 C35 C36 0.4(10) . .
C39 C38 C44 C2 103.2(7) . 2_766
C40 C36 C37 C38 177.6(6) . .
C44 C2 C3 C4 176.6(7) 2_766 .
C44 C38 C39 O4 4.1(9) . .
C44 C38 C39 C34 -176.6(6) . .
C54 O8 C57 C56 -8.3(8) . .
C54 C55 C56 C57 -39.8(8) . .
C55 C56 C57 O8 29.5(8) . .
C57 O8 C54 C55 -16.5(8) . .
O100 C100 C101 C102 36.8(13) . .
C100 O100 C103 C102 24.2(12) . .
C100 C101 C102 C103 -19.3(13) . .
C101 C102 C103 O100 -2.8(12) . .
O102 C106 C107 C108 21(2) . .
C103 O100 C100 C101 -38.3(13) . .
C106 O102 C109 C108 -2(2) . .
C106 C107 C108 C109 -21(2) . .
C107 C108 C109 O102 15(2) . .
C109 O102 C106 C107 -11.7(19) . .
